data_7228288
loop_
_publ_author_name
'Werner, Georg'
'Rodygin, Konstantin S.'
'Kostin, Anton A.'
'Gordeev, Evgeniy G.'
'Kashin, Alexey S.'
'Ananikov, Valentine P.'

_publ_section_title
;
 A solid acetylene reagent with enhanced reactivity: fluoride-mediated
 functionalization of alcohols and phenols
;
_journal_name_full 'Green Chem.'
_journal_paper_doi 10.1039/C7GC00724H
_journal_year 2017
_chemical_absolute_configuration unk
_chemical_formula_moiety 'C22 H28 O2'
_chemical_formula_sum 'C22 H28 O2'
_chemical_formula_weight 324.44
_space_group_crystal_system orthorhombic
_space_group_IT_number 19
_space_group_name_Hall 'P 2ac 2ab'
_space_group_name_H-M_alt 'P 21 21 21'
_symmetry_space_group_name_Hall 'P 2ac 2ab'
_symmetry_space_group_name_H-M 'P 21 21 21'
_atom_sites_solution_hydrogens geom
_audit_creation_date 2015-12-28
_audit_creation_method
;
Olex2 1.2
(compiled 2015.09.30 svn.r3233 for OlexSys, GUI svn.r5103)
;
_audit_update_record
;
2015-12-28 deposited with the CCDC.
2017-05-02 downloaded from the CCDC.
;
_cell_angle_alpha 90
_cell_angle_beta 90
_cell_angle_gamma 90
_cell_formula_units_Z 4
_cell_length_a 7.7777(4)
_cell_length_b 13.5678(7)
_cell_length_c 16.7615(9)
_cell_measurement_reflns_used 4874
_cell_measurement_temperature 100(2)
_cell_measurement_theta_max 30.5270
_cell_measurement_theta_min 3.2540
_cell_volume 1768.78(16)
_computing_cell_refinement
;
CrysAlisPro, Agilent Technologies,
Version 1.171.36.32 (release 02-08-2013 CrysAlis171 .NET)
(compiled Aug  2 2013,16:46:58)
;
_computing_data_collection
;
CrysAlisPro, Agilent Technologies,
Version 1.171.36.32 (release 02-08-2013 CrysAlis171 .NET)
(compiled Aug  2 2013,16:46:58)
;
_computing_data_reduction
;
CrysAlisPro, Agilent Technologies,
Version 1.171.36.32 (release 02-08-2013 CrysAlis171 .NET)
(compiled Aug  2 2013,16:46:58)
;
_computing_molecular_graphics 'Olex2 (Dolomanov et al., 2009)'
_computing_publication_material 'Olex2 (Dolomanov et al., 2009)'
_computing_structure_refinement 'ShelXL (Sheldrick, 2015)'
_computing_structure_solution
;
Superflip (Palatinus & Chapuis, 2007;Palatinus & van der Lee, 2008;
Palatinus et al., 2012)
;
_diffrn_ambient_temperature 100(2)
_diffrn_detector_area_resol_mean 16.2096
_diffrn_measured_fraction_theta_full 0.999
_diffrn_measured_fraction_theta_max 0.999
_diffrn_measurement_details
;
#__ type_ start__ end____ width___ exp.time_
  1 omega  -52.00   47.00   1.0000  130.0000
omega____ theta____ kappa____ phi______ frames
    -      -22.2678   77.0000    0.0000 99

#__ type_ start__ end____ width___ exp.time_
  2 omega  -52.00   48.00   1.0000  130.0000
omega____ theta____ kappa____ phi______ frames
    -      -22.2678   77.0000   90.0000 100

#__ type_ start__ end____ width___ exp.time_
  3 omega    2.00   92.00   1.0000  130.0000
omega____ theta____ kappa____ phi______ frames
    -       23.3616   57.0000    0.0000 90

#__ type_ start__ end____ width___ exp.time_
  4 omega  -24.00   65.00   1.0000  130.0000
omega____ theta____ kappa____ phi______ frames
    -       23.3616  -99.0000 -150.0000 89

#__ type_ start__ end____ width___ exp.time_
  5 omega   48.00  100.00   1.0000  130.0000
omega____ theta____ kappa____ phi______ frames
    -       23.3616 -178.0000    0.0000 52
;
_diffrn_measurement_device_type 'Xcalibur, Eos'
_diffrn_measurement_method '\w scans'
_diffrn_orient_matrix_UB_11 0.0596837000
_diffrn_orient_matrix_UB_12 0.0370714000
_diffrn_orient_matrix_UB_13 0.0111355000
_diffrn_orient_matrix_UB_21 0.0216596000
_diffrn_orient_matrix_UB_22 0.0071239000
_diffrn_orient_matrix_UB_23 -0.0406612000
_diffrn_orient_matrix_UB_31 -0.0653630000
_diffrn_orient_matrix_UB_32 0.0362756000
_diffrn_orient_matrix_UB_33 -0.0033274000
_diffrn_radiation_monochromator graphite
_diffrn_radiation_type MoK\a
_diffrn_radiation_wavelength 0.71073
_diffrn_reflns_av_R_equivalents 0.0357
_diffrn_reflns_av_unetI/netI 0.0390
_diffrn_reflns_Laue_measured_fraction_full 0.999
_diffrn_reflns_Laue_measured_fraction_max 0.999
_diffrn_reflns_limit_h_max 9
_diffrn_reflns_limit_h_min -10
_diffrn_reflns_limit_k_max 17
_diffrn_reflns_limit_k_min -17
_diffrn_reflns_limit_l_max 19
_diffrn_reflns_limit_l_min -21
_diffrn_reflns_number 15531
_diffrn_reflns_point_group_measured_fraction_full 0.999
_diffrn_reflns_point_group_measured_fraction_max 1.000
_diffrn_reflns_theta_full 25.242
_diffrn_reflns_theta_max 27.499
_diffrn_reflns_theta_min 2.857
_diffrn_source 'Enhance (Mo) X-ray Source'
_exptl_absorpt_coefficient_mu 0.076
_exptl_absorpt_correction_T_max 1.00000
_exptl_absorpt_correction_T_min 0.74486
_exptl_absorpt_correction_type multi-scan
_exptl_absorpt_process_details
;
CrysAlisPro, Agilent Technologies,
Version 1.171.36.32 (release 02-08-2013 CrysAlis171 .NET)
(compiled Aug  2 2013,16:46:58)
Empirical absorption correction using spherical harmonics,
 implemented in SCALE3 ABSPACK scaling algorithm.
;
_exptl_crystal_colour colourless
_exptl_crystal_colour_primary colourless
_exptl_crystal_density_diffrn 1.218
_exptl_crystal_description needle
_exptl_crystal_F_000 704
_exptl_crystal_size_max 0.15
_exptl_crystal_size_mid 0.15
_exptl_crystal_size_min 0.15
_refine_diff_density_max 0.255
_refine_diff_density_min -0.161
_refine_diff_density_rms 0.039
_refine_ls_abs_structure_details
;
 Refined as a perfect inversion twin.
;
_refine_ls_abs_structure_Flack 0.5
_refine_ls_extinction_method none
_refine_ls_goodness_of_fit_ref 1.035
_refine_ls_hydrogen_treatment constr
_refine_ls_matrix_type full
_refine_ls_number_parameters 218
_refine_ls_number_reflns 4056
_refine_ls_number_restraints 0
_refine_ls_restrained_S_all 1.035
_refine_ls_R_factor_all 0.0475
_refine_ls_R_factor_gt 0.0393
_refine_ls_shift/su_max 0.000
_refine_ls_shift/su_mean 0.000
_refine_ls_structure_factor_coef Fsqd
_refine_ls_weighting_details 'w=1/[\s^2^(Fo^2^)+(0.0536P)^2^+0.0098P] where P=(Fo^2^+2Fc^2^)/3'
_refine_ls_weighting_scheme calc
_refine_ls_wR_factor_gt 0.0911
_refine_ls_wR_factor_ref 0.0950
_reflns_Friedel_coverage 0.748
_reflns_Friedel_fraction_full 1.000
_reflns_Friedel_fraction_max 1.000
_reflns_number_gt 3649
_reflns_number_total 4056
_reflns_threshold_expression 'I > 2\s(I)'
_cod_data_source_file c7gc00724h2.cif
_cod_data_source_block rks-2
_cod_database_code 7228288
_chemical_oxdiff_formula 'C22 H28 O2'
_shelx_space_group_comment
;
The symmetry employed for this shelxl refinement is uniquely defined
by the following loop, which should always be used as a source of
symmetry information in preference to the above space-group names.
They are only intended as comments.
;
_reflns_odcompleteness_completeness 99.85
_reflns_odcompleteness_iscentric 1
_reflns_odcompleteness_theta 28.51
_olex2_refinement_description
;
1. Fixed Uiso
 At 1.2 times of:
  All C(H) groups, All C(H,H) groups
 At 1.5 times of:
  All C(H,H,H) groups
2.a Ternary CH refined with riding coordinates:
 C8(H8), C9(H9), C14(H14), C17(H17)
2.b Secondary CH2 refined with riding coordinates:
 C6(H6A,H6B), C7(H7A,H7B), C11(H11A,H11B), C12(H12A,H12B), C15(H15A,H15B),
 C16(H16A,H16B)
2.c Aromatic/amide H refined with riding coordinates:
 C1(H1), C2(H2), C4(H4), C19(H19), C21(H21)
2.d X=CH2 refined with riding coordinates:
 C20(H20A,H20B), C22(H22A,H22B)
2.e Idealised Me refined as rotating group:
 C18(H18A,H18B,H18C)
;
_shelx_shelxl_version_number 2014/7
_olex2_submission_special_instructions 'No special instructions were received'

loop_
_space_group_symop_operation_xyz
'x, y, z'
'-x+1/2, -y, z+1/2'
'x+1/2, -y+1/2, -z'
'-x, y+1/2, -z+1/2'

loop_
_atom_site_label
_atom_site_type_symbol
_atom_site_fract_x
_atom_site_fract_y
_atom_site_fract_z
_atom_site_U_iso_or_equiv
_atom_site_adp_type
_atom_site_occupancy
_atom_site_site_symmetry_order
_atom_site_calc_flag
_atom_site_refinement_flags_posn
O1 O 0.06663(18) 0.38129(10) 0.32341(9) 0.0245(3) Uani 1 1 d .
O2 O 0.57358(17) 1.13019(9) 0.40832(9) 0.0232(3) Uani 1 1 d .
C1 C 0.1298(2) 0.64714(13) 0.30383(12) 0.0197(4) Uani 1 1 d .
H1 H 0.0663 0.7028 0.2861 0.024 Uiso 1 1 calc R
C2 C 0.0522(2) 0.55522(14) 0.30202(12) 0.0206(4) Uani 1 1 d .
H2 H -0.0625 0.5482 0.2834 0.025 Uiso 1 1 calc R
C3 C 0.1442(2) 0.47337(13) 0.32781(12) 0.0194(4) Uani 1 1 d .
C4 C 0.3114(2) 0.48474(13) 0.35473(12) 0.0189(4) Uani 1 1 d .
H4 H 0.3743 0.4285 0.3718 0.023 Uiso 1 1 calc R
C5 C 0.3891(2) 0.57752(13) 0.35716(12) 0.0174(4) Uani 1 1 d .
C6 C 0.5708(2) 0.58385(13) 0.38889(12) 0.0195(4) Uani 1 1 d .
H6A H 0.6386 0.5282 0.3673 0.023 Uiso 1 1 calc R
H6B H 0.5682 0.5772 0.4477 0.023 Uiso 1 1 calc R
C7 C 0.6596(2) 0.68024(13) 0.36713(12) 0.0196(4) Uani 1 1 d .
H7A H 0.6913 0.6794 0.3099 0.024 Uiso 1 1 calc R
H7B H 0.7663 0.6874 0.3988 0.024 Uiso 1 1 calc R
C8 C 0.5407(2) 0.76738(13) 0.38364(12) 0.0167(4) Uani 1 1 d .
H8 H 0.4984 0.7628 0.4399 0.020 Uiso 1 1 calc R
C9 C 0.3852(2) 0.76206(13) 0.32679(12) 0.0175(4) Uani 1 1 d .
H9 H 0.4326 0.7683 0.2716 0.021 Uiso 1 1 calc R
C10 C 0.2985(2) 0.66094(12) 0.33085(12) 0.0166(4) Uani 1 1 d .
C11 C 0.2630(2) 0.85014(13) 0.33841(13) 0.0213(4) Uani 1 1 d .
H11A H 0.2069 0.8447 0.3912 0.026 Uiso 1 1 calc R
H11B H 0.1720 0.8477 0.2972 0.026 Uiso 1 1 calc R
C12 C 0.3567(2) 0.94988(13) 0.33303(13) 0.0223(4) Uani 1 1 d .
H12A H 0.3977 0.9601 0.2777 0.027 Uiso 1 1 calc R
H12B H 0.2751 1.0035 0.3459 0.027 Uiso 1 1 calc R
C13 C 0.5097(2) 0.95483(13) 0.39016(12) 0.0178(4) Uani 1 1 d .
C14 C 0.6282(2) 0.86657(12) 0.37220(12) 0.0169(4) Uani 1 1 d .
H14 H 0.6596 0.8712 0.3145 0.020 Uiso 1 1 calc R
C15 C 0.7929(2) 0.88939(14) 0.41987(13) 0.0230(4) Uani 1 1 d .
H15A H 0.8945 0.8578 0.3951 0.028 Uiso 1 1 calc R
H15B H 0.7824 0.8666 0.4758 0.028 Uiso 1 1 calc R
C16 C 0.8060(3) 1.00387(14) 0.41563(13) 0.0227(4) Uani 1 1 d .
H16A H 0.8174 1.0323 0.4698 0.027 Uiso 1 1 calc R
H16B H 0.9068 1.0240 0.3834 0.027 Uiso 1 1 calc R
C17 C 0.6372(2) 1.03897(13) 0.37582(12) 0.0188(4) Uani 1 1 d .
H17 H 0.6563 1.0469 0.3172 0.023 Uiso 1 1 calc R
C18 C 0.4483(3) 0.95714(14) 0.47707(12) 0.0230(4) Uani 1 1 d .
H18A H 0.5480 0.9568 0.5128 0.035 Uiso 1 1 calc GR
H18B H 0.3768 0.8991 0.4877 0.035 Uiso 1 1 calc GR
H18C H 0.3806 1.0170 0.4862 0.035 Uiso 1 1 calc GR
C19 C 0.1198(3) 0.31454(14) 0.38098(13) 0.0255(4) Uani 1 1 d .
H19 H 0.1237 0.3352 0.4351 0.031 Uiso 1 1 calc R
C20 C 0.1646(3) 0.22463(15) 0.36358(14) 0.0308(5) Uani 1 1 d .
H20A H 0.1615 0.2027 0.3098 0.037 Uiso 1 1 calc R
H20B H 0.2003 0.1810 0.4047 0.037 Uiso 1 1 calc R
C21 C 0.6741(3) 1.21040(14) 0.39376(13) 0.0258(5) Uani 1 1 d .
H21 H 0.7734 1.2027 0.3614 0.031 Uiso 1 1 calc R
C22 C 0.6387(3) 1.29834(15) 0.42294(15) 0.0324(5) Uani 1 1 d .
H22A H 0.5400 1.3075 0.4555 0.039 Uiso 1 1 calc R
H22B H 0.7120 1.3525 0.4114 0.039 Uiso 1 1 calc R

loop_
_atom_site_aniso_label
_atom_site_aniso_U_11
_atom_site_aniso_U_22
_atom_site_aniso_U_33
_atom_site_aniso_U_23
_atom_site_aniso_U_13
_atom_site_aniso_U_12
O1 0.0238(7) 0.0226(7) 0.0270(8) 0.0000(6) -0.0057(6) -0.0043(6)
O2 0.0226(7) 0.0199(7) 0.0272(8) -0.0024(6) 0.0024(6) -0.0014(6)
C1 0.0167(9) 0.0226(9) 0.0198(10) -0.0005(7) -0.0008(8) 0.0052(8)
C2 0.0141(9) 0.0276(10) 0.0200(11) -0.0031(8) -0.0006(8) -0.0012(8)
C3 0.0196(9) 0.0229(9) 0.0158(10) -0.0022(7) 0.0016(8) -0.0026(7)
C4 0.0192(9) 0.0219(9) 0.0157(10) 0.0000(7) 0.0002(8) 0.0027(7)
C5 0.0162(9) 0.0234(9) 0.0127(9) -0.0012(7) 0.0014(7) 0.0019(7)
C6 0.0158(9) 0.0209(9) 0.0216(11) 0.0015(7) -0.0017(8) 0.0030(7)
C7 0.0130(9) 0.0235(9) 0.0224(11) 0.0018(8) -0.0013(8) 0.0023(7)
C8 0.0131(9) 0.0196(9) 0.0174(10) 0.0017(7) 0.0003(7) 0.0012(7)
C9 0.0144(9) 0.0199(9) 0.0181(10) 0.0004(7) -0.0013(8) 0.0004(7)
C10 0.0144(8) 0.0213(9) 0.0142(10) -0.0015(7) 0.0012(7) -0.0003(7)
C11 0.0140(9) 0.0198(9) 0.0302(12) -0.0012(8) -0.0052(8) 0.0015(7)
C12 0.0187(9) 0.0208(9) 0.0275(12) 0.0018(8) -0.0040(8) 0.0018(8)
C13 0.0153(8) 0.0188(9) 0.0192(11) 0.0007(7) 0.0007(7) 0.0002(7)
C14 0.0144(8) 0.0206(9) 0.0156(10) 0.0009(7) 0.0004(7) 0.0008(7)
C15 0.0147(9) 0.0255(9) 0.0287(12) 0.0018(8) -0.0030(8) -0.0027(8)
C16 0.0185(10) 0.0246(10) 0.0250(12) 0.0017(8) -0.0012(8) -0.0043(8)
C17 0.0177(9) 0.0202(9) 0.0185(10) -0.0006(7) 0.0009(8) -0.0007(8)
C18 0.0221(10) 0.0250(10) 0.0219(11) -0.0016(8) 0.0058(8) -0.0026(8)
C19 0.0245(10) 0.0271(10) 0.0247(11) 0.0012(8) -0.0025(9) -0.0062(9)
C20 0.0330(13) 0.0315(11) 0.0280(13) -0.0029(9) -0.0038(10) 0.0010(9)
C21 0.0262(11) 0.0264(10) 0.0247(12) 0.0028(8) -0.0021(9) -0.0044(8)
C22 0.0348(12) 0.0249(10) 0.0376(14) 0.0038(9) -0.0067(11) -0.0009(9)

loop_
_atom_type_symbol
_atom_type_description
_atom_type_scat_dispersion_real
_atom_type_scat_dispersion_imag
_atom_type_scat_source
C C 0.0033 0.0016 'International Tables Vol C Tables 4.2.6.8 and 6.1.1.4'
H H 0.0000 0.0000 'International Tables Vol C Tables 4.2.6.8 and 6.1.1.4'
O O 0.0106 0.0060 'International Tables Vol C Tables 4.2.6.8 and 6.1.1.4'

loop_
_geom_angle_atom_site_label_1
_geom_angle_atom_site_label_2
_geom_angle_atom_site_label_3
_geom_angle
C19 O1 C3 114.88(15)
C21 O2 C17 114.94(15)
C2 C1 H1 118.8
C2 C1 C10 122.37(17)
C10 C1 H1 118.8
C1 C2 H2 120.4
C1 C2 C3 119.21(17)
C3 C2 H2 120.4
O1 C3 C2 118.57(16)
C4 C3 O1 121.69(17)
C4 C3 C2 119.71(17)
C3 C4 H4 119.5
C3 C4 C5 121.05(17)
C5 C4 H4 119.5
C4 C5 C6 117.74(15)
C4 C5 C10 120.02(16)
C10 C5 C6 122.24(16)
C5 C6 H6A 109.0
C5 C6 H6B 109.0
C5 C6 C7 112.85(15)
H6A C6 H6B 107.8
C7 C6 H6A 109.0
C7 C6 H6B 109.0
C6 C7 H7A 109.6
C6 C7 H7B 109.6
C6 C7 C8 110.30(14)
H7A C7 H7B 108.1
C8 C7 H7A 109.6
C8 C7 H7B 109.6
C7 C8 H8 108.8
C7 C8 C9 109.10(15)
C9 C8 H8 108.8
C14 C8 C7 113.05(14)
C14 C8 H8 108.8
C14 C8 C9 108.35(14)
C8 C9 H9 106.2
C10 C9 C8 111.12(15)
C10 C9 H9 106.2
C10 C9 C11 114.73(15)
C11 C9 C8 111.71(15)
C11 C9 H9 106.2
C1 C10 C5 117.64(16)
C1 C10 C9 121.22(16)
C5 C10 C9 121.02(16)
C9 C11 H11A 109.1
C9 C11 H11B 109.1
C9 C11 C12 112.50(15)
H11A C11 H11B 107.8
C12 C11 H11A 109.1
C12 C11 H11B 109.1
C11 C12 H12A 109.3
C11 C12 H12B 109.3
H12A C12 H12B 107.9
C13 C12 C11 111.74(15)
C13 C12 H12A 109.3
C13 C12 H12B 109.3
C12 C13 C14 107.99(15)
C12 C13 C17 116.01(15)
C12 C13 C18 110.68(16)
C17 C13 C14 99.29(14)
C17 C13 C18 109.63(15)
C18 C13 C14 112.83(15)
C8 C14 C13 113.30(14)
C8 C14 H14 106.6
C8 C14 C15 118.99(15)
C13 C14 H14 106.6
C13 C14 C15 103.86(14)
C15 C14 H14 106.6
C14 C15 H15A 111.1
C14 C15 H15B 111.1
C14 C15 C16 103.37(15)
H15A C15 H15B 109.1
C16 C15 H15A 111.1
C16 C15 H15B 111.1
C15 C16 H16A 110.6
C15 C16 H16B 110.6
H16A C16 H16B 108.7
C17 C16 C15 105.70(15)
C17 C16 H16A 110.6
C17 C16 H16B 110.6
O2 C17 C13 111.03(15)
O2 C17 C16 113.13(16)
O2 C17 H17 109.3
C13 C17 C16 104.61(14)
C13 C17 H17 109.3
C16 C17 H17 109.3
C13 C18 H18A 109.5
C13 C18 H18B 109.5
C13 C18 H18C 109.5
H18A C18 H18B 109.5
H18A C18 H18C 109.5
H18B C18 H18C 109.5
O1 C19 H19 118.8
C20 C19 O1 122.4(2)
C20 C19 H19 118.8
C19 C20 H20A 120.0
C19 C20 H20B 120.0
H20A C20 H20B 120.0
O2 C21 H21 118.8
C22 C21 O2 122.5(2)
C22 C21 H21 118.8
C21 C22 H22A 120.0
C21 C22 H22B 120.0
H22A C22 H22B 120.0

loop_
_geom_bond_atom_site_label_1
_geom_bond_atom_site_label_2
_geom_bond_distance
O1 C3 1.389(2)
O1 C19 1.387(2)
O2 C17 1.440(2)
O2 C21 1.362(2)
C1 H1 0.9500
C1 C2 1.386(2)
C1 C10 1.400(3)
C2 H2 0.9500
C2 C3 1.390(3)
C3 C4 1.385(3)
C4 H4 0.9500
C4 C5 1.397(2)
C5 C6 1.512(3)
C5 C10 1.404(2)
C6 H6A 0.9900
C6 H6B 0.9900
C6 C7 1.523(2)
C7 H7A 0.9900
C7 H7B 0.9900
C7 C8 1.526(2)
C8 H8 1.0000
C8 C9 1.541(2)
C8 C14 1.520(2)
C9 H9 1.0000
C9 C10 1.530(2)
C9 C11 1.539(2)
C11 H11A 0.9900
C11 H11B 0.9900
C11 C12 1.540(2)
C12 H12A 0.9900
C12 H12B 0.9900
C12 C13 1.529(3)
C13 C14 1.541(2)
C13 C17 1.531(2)
C13 C18 1.533(3)
C14 H14 1.0000
C14 C15 1.541(3)
C15 H15A 0.9900
C15 H15B 0.9900
C15 C16 1.558(3)
C16 H16A 0.9900
C16 H16B 0.9900
C16 C17 1.548(3)
C17 H17 1.0000
C18 H18A 0.9800
C18 H18B 0.9800
C18 H18C 0.9800
C19 H19 0.9500
C19 C20 1.302(3)
C20 H20A 0.9500
C20 H20B 0.9500
C21 H21 0.9500
C21 C22 1.318(3)
C22 H22A 0.9500
C22 H22B 0.9500
